data_7210699
loop_
_publ_author_name
'He, Xiang'
'Lu, Xiao-Peng'
'Ju, Zhan-Feng'
'Li, Chun-Ju'
'Zhang, Qi-Kai'
'Li, Ming-Xing'

_publ_section_title
;
 Syntheses, structures, and photoluminescent properties of ten
 metal--organic frameworks constructed by a flexible tetracarboxylate
 ligand
;
_journal_issue 14
_journal_name_full CrystEngComm
_journal_page_first 2731
_journal_paper_doi 10.1039/c3ce26864k
_journal_volume 15
_journal_year 2013
_chemical_formula_moiety 'C12 H11 O7 Zn'
_chemical_formula_sum 'C24 H22 O14 Zn2'
_chemical_formula_weight 665.16
_chemical_name_systematic
;
?
;
_space_group_IT_number 15
_symmetry_cell_setting monoclinic
_symmetry_space_group_name_Hall '-C 2yc'
_symmetry_space_group_name_H-M 'C 1 2/c 1'
_atom_sites_solution_hydrogens geom
_atom_sites_solution_primary direct
_atom_sites_solution_secondary difmap
_audit_creation_method SHELXL-97
_cell_angle_alpha 90.00
_cell_angle_beta 105.8440(10)
_cell_angle_gamma 90.00
_cell_formula_units_Z 4
_cell_length_a 20.334(2)
_cell_length_b 15.2784(16)
_cell_length_c 8.0062(9)
_cell_measurement_temperature 296(2)
_cell_volume 2392.8(4)
_computing_structure_refinement 'SHELXL-97 (Sheldrick, 2008)'
_computing_structure_solution 'SHELXS-97 (Sheldrick, 2008)'
_diffrn_ambient_temperature 296(2)
_diffrn_measured_fraction_theta_full 0.999
_diffrn_measured_fraction_theta_max 0.999
_diffrn_radiation_monochromator graphite
_diffrn_radiation_source 'fine-focus sealed tube'
_diffrn_radiation_type MoK\a
_diffrn_radiation_wavelength 0.71073
_diffrn_reflns_av_R_equivalents 0.0385
_diffrn_reflns_av_sigmaI/netI 0.0521
_diffrn_reflns_limit_h_max 26
_diffrn_reflns_limit_h_min -26
_diffrn_reflns_limit_k_max 19
_diffrn_reflns_limit_k_min -18
_diffrn_reflns_limit_l_max 10
_diffrn_reflns_limit_l_min -7
_diffrn_reflns_number 7421
_diffrn_reflns_theta_full 27.50
_diffrn_reflns_theta_max 27.50
_diffrn_reflns_theta_min 1.69
_exptl_absorpt_coefficient_mu 2.084
_exptl_absorpt_correction_T_max 0.9213
_exptl_absorpt_correction_T_min 0.9030
_exptl_absorpt_correction_type multi-scan
_exptl_absorpt_process_details 'SADABS (Sheldrick,1996)'
_exptl_crystal_colour colorless
_exptl_crystal_density_diffrn 1.846
_exptl_crystal_density_method 'not measured'
_exptl_crystal_description block
_exptl_crystal_F_000 1352
_exptl_crystal_size_max 0.05
_exptl_crystal_size_mid 0.05
_exptl_crystal_size_min 0.04
_refine_diff_density_max 0.552
_refine_diff_density_min -0.629
_refine_diff_density_rms 0.093
_refine_ls_extinction_method none
_refine_ls_goodness_of_fit_ref 0.899
_refine_ls_hydrogen_treatment mixed
_refine_ls_matrix_type full
_refine_ls_number_parameters 181
_refine_ls_number_reflns 2755
_refine_ls_number_restraints 0
_refine_ls_restrained_S_all 0.899
_refine_ls_R_factor_all 0.0658
_refine_ls_R_factor_gt 0.0404
_refine_ls_shift/su_max 0.000
_refine_ls_shift/su_mean 0.000
_refine_ls_structure_factor_coef Fsqd
_refine_ls_weighting_details 'calc w=1/[\s^2^(Fo^2^)+(0.0777P)^2^+3.9381P] where P=(Fo^2^+2Fc^2^)/3'
_refine_ls_weighting_scheme calc
_refine_ls_wR_factor_gt 0.1087
_refine_ls_wR_factor_ref 0.1287
_reflns_number_gt 1947
_reflns_number_total 2755
_reflns_threshold_expression >2sigma(I)
_cod_data_source_file c3ce26864k.txt
_cod_data_source_block 3
_cod_depositor_comments
;
The following automatic conversions were performed:

'_symmetry_cell_setting' value 'Monoclinic' changed to 'monoclinic'
according to /home/saulius/struct/CIF-dictionaries/cif_core.dic
dictionary named 'cif_core.dic' version 2.4.2 from 2011-04-26.

Automatic conversion script
Id: cif_fix_values 1891 2012-01-12 08:04:46Z andrius 
;
_cod_original_sg_symbol_H-M C2/c
_cod_database_code 7210699

loop_
_symmetry_equiv_pos_as_xyz
'x, y, z'
'-x, y, -z+1/2'
'x+1/2, y+1/2, z'
'-x+1/2, y+1/2, -z+1/2'
'-x, -y, -z'
'x, -y, z-1/2'
'-x+1/2, -y+1/2, -z'
'x+1/2, -y+1/2, z-1/2'

loop_
_atom_site_label
_atom_site_type_symbol
_atom_site_fract_x
_atom_site_fract_y
_atom_site_fract_z
_atom_site_U_iso_or_equiv
_atom_site_adp_type
_atom_site_occupancy
_atom_site_symmetry_multiplicity
_atom_site_calc_flag
_atom_site_refinement_flags
C1 C 0.35678(18) 0.1895(2) 0.2707(5) 0.0280(8) Uani 1 1 d .
C2 C 0.33646(18) 0.2545(2) 0.3860(5) 0.0258(8) Uani 1 1 d .
C3 C 0.27973(17) 0.3093(2) 0.3186(5) 0.0264(8) Uani 1 1 d .
H3 H 0.2526 0.3020 0.2054 0.032 Uiso 1 1 calc R
C4 C 0.26502(17) 0.3744(2) 0.4236(5) 0.0264(8) Uani 1 1 d .
C5 C 0.20508(18) 0.4352(3) 0.3610(5) 0.0287(8) Uani 1 1 d .
C6 C 0.30450(19) 0.3830(3) 0.5962(5) 0.0295(8) Uani 1 1 d .
H6 H 0.2943 0.4266 0.6663 0.035 Uiso 1 1 calc R
C7 C 0.35864(18) 0.3269(3) 0.6622(5) 0.0306(8) Uani 1 1 d .
C8 C 0.37465(17) 0.2627(2) 0.5555(5) 0.0256(8) Uani 1 1 d .
H8 H 0.4114 0.2254 0.5996 0.031 Uiso 1 1 calc R
C9 C 0.3859(2) 0.3964(3) 0.9422(6) 0.0416(11) Uani 1 1 d .
H9A H 0.3440 0.3831 0.9726 0.050 Uiso 1 1 calc R
H9B H 0.3809 0.4531 0.8855 0.050 Uiso 1 1 calc R
C10 C 0.4450(2) 0.3973(2) 1.1008(5) 0.0345(9) Uani 1 1 d .
C11 C 0.4339(2) 0.3981(3) 1.2636(6) 0.0408(10) Uani 1 1 d .
H11 H 0.3894 0.3987 1.2742 0.049 Uiso 1 1 calc R
C12 C 0.4889(2) 0.3980(3) 1.4114(6) 0.0461(11) Uani 1 1 d .
H12 H 0.4809 0.3983 1.5204 0.055 Uiso 1 1 calc R
O1 O 0.32588(14) 0.18875(19) 0.1122(4) 0.0382(7) Uani 1 1 d .
O2 O 0.40536(14) 0.13641(18) 0.3338(4) 0.0359(6) Uani 1 1 d .
O3 O 0.45448(14) 0.16687(19) -0.0015(4) 0.0440(8) Uani 1 1 d .
O4 O 0.44246(14) -0.01426(19) 0.0936(4) 0.0466(8) Uani 1 1 d .
O5 O 0.15828(14) 0.41538(19) 0.2286(4) 0.0368(7) Uani 1 1 d .
O6 O 0.20449(14) 0.5009(2) 0.4529(4) 0.0450(8) Uani 1 1 d .
O7 O 0.39969(14) 0.33021(19) 0.8290(4) 0.0396(7) Uani 1 1 d .
Zn1 Zn 0.37153(2) 0.08547(3) 0.03178(6) 0.02705(16) Uani 1 1 d .

loop_
_atom_site_aniso_label
_atom_site_aniso_U_11
_atom_site_aniso_U_22
_atom_site_aniso_U_33
_atom_site_aniso_U_23
_atom_site_aniso_U_13
_atom_site_aniso_U_12
C1 0.0262(18) 0.0271(19) 0.030(2) -0.0024(16) 0.0060(16) -0.0012(15)
C2 0.0244(17) 0.0284(18) 0.0232(19) -0.0028(15) 0.0044(15) -0.0030(14)
C3 0.0236(17) 0.0320(19) 0.0216(19) -0.0008(15) 0.0029(15) -0.0014(15)
C4 0.0216(16) 0.0307(19) 0.0241(19) 0.0009(16) 0.0012(14) 0.0003(15)
C5 0.0242(17) 0.037(2) 0.0223(19) 0.0014(16) 0.0020(15) 0.0019(15)
C6 0.0300(19) 0.0338(19) 0.0219(19) -0.0031(16) 0.0022(16) 0.0014(16)
C7 0.0280(18) 0.034(2) 0.0233(19) -0.0011(16) -0.0034(15) -0.0007(15)
C8 0.0219(17) 0.0259(18) 0.026(2) 0.0020(15) 0.0007(15) 0.0026(14)
C9 0.037(2) 0.048(3) 0.030(2) -0.0134(19) -0.0080(18) 0.0133(18)
C10 0.037(2) 0.0286(19) 0.030(2) -0.0022(16) -0.0035(18) 0.0068(16)
C11 0.029(2) 0.055(3) 0.033(2) 0.007(2) 0.0002(18) -0.0101(18)
C12 0.042(2) 0.067(3) 0.027(2) 0.007(2) 0.0044(19) -0.018(2)
O1 0.0367(15) 0.0454(17) 0.0287(16) -0.0081(13) 0.0024(13) 0.0089(13)
O2 0.0399(15) 0.0336(15) 0.0323(15) -0.0004(12) 0.0066(13) 0.0095(12)
O3 0.0307(14) 0.0386(16) 0.057(2) 0.0078(15) 0.0022(14) -0.0032(12)
O4 0.0401(16) 0.0376(16) 0.051(2) -0.0091(14) -0.0071(14) 0.0108(13)
O5 0.0292(14) 0.0539(19) 0.0223(14) 0.0000(13) -0.0014(12) 0.0045(12)
O6 0.0351(15) 0.0443(17) 0.0448(19) -0.0145(15) -0.0073(13) 0.0138(13)
O7 0.0402(15) 0.0417(16) 0.0244(15) -0.0082(13) -0.0123(12) 0.0136(13)
Zn1 0.0253(2) 0.0279(3) 0.0245(3) -0.00203(17) 0.00086(18) 0.00073(16)

loop_
_atom_type_symbol
_atom_type_description
_atom_type_scat_dispersion_real
_atom_type_scat_dispersion_imag
_atom_type_scat_source
C C 0.0033 0.0016 'International Tables Vol C Tables 4.2.6.8 and 6.1.1.4'
H H 0.0000 0.0000 'International Tables Vol C Tables 4.2.6.8 and 6.1.1.4'
O O 0.0106 0.0060 'International Tables Vol C Tables 4.2.6.8 and 6.1.1.4'
Zn Zn 0.2839 1.4301 'International Tables Vol C Tables 4.2.6.8 and 6.1.1.4'

loop_
_geom_angle_atom_site_label_1
_geom_angle_atom_site_label_2
_geom_angle_atom_site_label_3
_geom_angle
_geom_angle_site_symmetry_1
_geom_angle_site_symmetry_3
O1 C1 O2 121.1(4) . .
O1 C1 C2 119.1(3) . .
O2 C1 C2 119.7(3) . .
O1 C1 Zn1 50.80(19) . .
O2 C1 Zn1 70.4(2) . .
C2 C1 Zn1 169.6(3) . .
C8 C2 C3 120.5(3) . .
C8 C2 C1 119.8(3) . .
C3 C2 C1 119.7(3) . .
C4 C3 C2 118.9(3) . .
C3 C4 C6 120.3(3) . .
C3 C4 C5 122.0(3) . .
C6 C4 C5 117.6(3) . .
O6 C5 O5 124.5(4) . .
O6 C5 C4 116.0(3) . .
O5 C5 C4 119.4(3) . .
C7 C6 C4 120.0(4) . .
O7 C7 C6 124.1(4) . .
O7 C7 C8 116.1(3) . .
C6 C7 C8 119.8(3) . .
C2 C8 C7 120.4(3) . .
O7 C9 C10 107.1(3) . .
C12 C10 C11 118.8(4) 2_657 .
C12 C10 C9 121.0(4) 2_657 .
C11 C10 C9 120.1(4) . .
C10 C11 C12 120.1(4) . .
C10 C12 C11 121.0(4) 2_657 .
C1 O1 Zn1 100.5(2) . .
C1 O2 Zn1 80.4(2) . .
C5 O5 Zn1 145.6(3) . 7
C5 O6 Zn1 132.4(3) . 4
C7 O7 C9 118.0(3) . .
O5 Zn1 O1 107.51(11) 7 .
O5 Zn1 O6 92.26(12) 7 4_545
O1 Zn1 O6 93.06(13) . 4_545
O5 Zn1 O4 103.74(12) 7 .
O1 Zn1 O4 148.35(12) . .
O6 Zn1 O4 90.55(13) 4_545 .
O5 Zn1 O3 84.30(12) 7 .
O1 Zn1 O3 91.81(12) . .
O6 Zn1 O3 174.71(13) 4_545 .
O4 Zn1 O3 86.38(12) . .
O5 Zn1 O2 161.87(11) 7 .
O1 Zn1 O2 57.89(10) . .
O6 Zn1 O2 98.88(11) 4_545 .
O4 Zn1 O2 90.48(11) . .
O3 Zn1 O2 85.46(11) . .
O5 Zn1 C1 135.63(12) 7 .
O1 Zn1 C1 28.69(11) . .
O6 Zn1 C1 95.87(13) 4_545 .
O4 Zn1 C1 119.66(12) . .
O3 Zn1 C1 89.39(12) . .
O2 Zn1 C1 29.23(10) . .

loop_
_geom_bond_atom_site_label_1
_geom_bond_atom_site_label_2
_geom_bond_distance
_geom_bond_site_symmetry_2
C1 O1 1.253(5) .
C1 O2 1.271(4) .
C1 C2 1.489(5) .
C1 Zn1 2.567(4) .
C2 C8 1.373(5) .
C2 C3 1.409(5) .
C3 C4 1.387(5) .
C4 C6 1.402(5) .
C4 C5 1.506(5) .
C5 O6 1.247(5) .
C5 O5 1.253(4) .
C6 C7 1.381(5) .
C7 O7 1.369(4) .
C7 C8 1.396(5) .
C9 O7 1.436(5) .
C9 C10 1.491(5) .
C10 C12 1.375(6) 2_657
C10 C11 1.383(6) .
C11 C12 1.389(6) .
C12 C10 1.375(6) 2_657
O1 Zn1 2.023(3) .
O2 Zn1 2.453(3) .
O3 Zn1 2.170(3) .
O4 Zn1 2.063(3) .
O5 Zn1 2.006(3) 7
O6 Zn1 2.044(3) 4
Zn1 O5 2.006(3) 7
Zn1 O6 2.044(3) 4_545
